data_7003767
loop_
_publ_author_name
'Xue, Sijia'
'Chai, An'
'Cai, Zhijuan'
'Wei, Yongge'
'Xiang, Changsheng'
'Bian, Wangdong'
'Shen, Jian'

_publ_section_title
;
 A new class of functionalized polyoxometalates: synthesis, structure
 and preliminary antitumor activity studies of three arylimido
 substituted hexamolybdates bearing a strong electron-withdrawing nitro
 group, (Bu4N)2[Mo6O18(&#xE002;NAr)] (Ar = 3-NO2-C6H4,
 2-CH3-4-NO2-C6H3, 2-CH3-5-NO2-C6H3)
;
_journal_issue 35
_journal_name_full 'Dalton Transactions'
_journal_page_first 4770
_journal_page_last 4775
_journal_paper_doi 10.1039/b719388b
_journal_year 2008
_chemical_formula_sum 'C39 H78 Mo6 N4 O20'
_chemical_formula_weight 1498.69
_chemical_name_systematic
;
?
;
_space_group_IT_number 14
_symmetry_cell_setting monoclinic
_symmetry_space_group_name_Hall '-P 2ybc'
_symmetry_space_group_name_H-M 'P 1 21/c 1'
_atom_sites_solution_hydrogens geom
_atom_sites_solution_primary direct
_atom_sites_solution_secondary difmap
_audit_creation_method SHELXL-97
_cell_angle_alpha 90.00
_cell_angle_beta 91.0320(10)
_cell_angle_gamma 90.00
_cell_formula_units_Z 4
_cell_length_a 16.6532(9)
_cell_length_b 16.7588(9)
_cell_length_c 20.2461(11)
_cell_measurement_reflns_used 9708
_cell_measurement_temperature 297(2)
_cell_measurement_theta_max 26.90
_cell_measurement_theta_min 2.34
_cell_volume 5649.5(5)
_computing_cell_refinement 'Bruker SMART'
_computing_data_collection 'Bruker SMART'
_computing_data_reduction 'Bruker SAINT'
_computing_molecular_graphics 'Bruker SHELXTL'
_computing_publication_material 'Bruker SHELXTL'
_computing_structure_refinement 'SHELXL-97 (Sheldrick, 1997)'
_computing_structure_solution 'SHELXS-97 (Sheldrick, 1990)'
_diffrn_ambient_temperature 297(2)
_diffrn_measured_fraction_theta_full 0.998
_diffrn_measured_fraction_theta_max 0.998
_diffrn_measurement_device_type 'CCD area detector'
_diffrn_measurement_method 'phi and omega scans'
_diffrn_radiation_monochromator graphite
_diffrn_radiation_source 'fine-focus sealed tube'
_diffrn_radiation_type MoK\a
_diffrn_radiation_wavelength 0.71073
_diffrn_reflns_av_R_equivalents 0.0279
_diffrn_reflns_av_sigmaI/netI 0.0211
_diffrn_reflns_limit_h_max 19
_diffrn_reflns_limit_h_min -19
_diffrn_reflns_limit_k_max 19
_diffrn_reflns_limit_k_min -19
_diffrn_reflns_limit_l_max 24
_diffrn_reflns_limit_l_min -24
_diffrn_reflns_number 53013
_diffrn_reflns_theta_full 25.00
_diffrn_reflns_theta_max 25.00
_diffrn_reflns_theta_min 1.99
_exptl_absorpt_coefficient_mu 1.361
_exptl_absorpt_correction_T_max 0.8759
_exptl_absorpt_correction_T_min 0.7725
_exptl_absorpt_correction_type multi-scan
_exptl_crystal_colour red
_exptl_crystal_density_diffrn 1.762
_exptl_crystal_density_method 'not measured'
_exptl_crystal_description block
_exptl_crystal_F_000 3008
_exptl_crystal_size_max 0.20
_exptl_crystal_size_mid 0.20
_exptl_crystal_size_min 0.10
_refine_diff_density_max 1.557
_refine_diff_density_min -2.186
_refine_diff_density_rms 0.142
_refine_ls_extinction_method none
_refine_ls_goodness_of_fit_ref 1.109
_refine_ls_hydrogen_treatment constr
_refine_ls_matrix_type full
_refine_ls_number_parameters 526
_refine_ls_number_reflns 9926
_refine_ls_number_restraints 333
_refine_ls_restrained_S_all 1.120
_refine_ls_R_factor_all 0.1029
_refine_ls_R_factor_gt 0.0843
_refine_ls_shift/su_max 0.002
_refine_ls_shift/su_mean 0.000
_refine_ls_structure_factor_coef Fsqd
_refine_ls_weighting_details 'calc w=1/[\s^2^(Fo^2^)+(0.0012P)^2^+63.2290P] where P=(Fo^2^+2Fc^2^)/3'
_refine_ls_weighting_scheme calc
_refine_ls_wR_factor_gt 0.1691
_refine_ls_wR_factor_ref 0.1778
_reflns_number_gt 7439
_reflns_number_total 9926
_reflns_threshold_expression >2sigma(I)
_cod_data_source_file b719388b.txt
_cod_data_source_block 2
_cod_original_sg_symbol_H-M 'P 2(1)/c'
_cod_database_code 7003767

loop_
_symmetry_equiv_pos_as_xyz
'x, y, z'
'-x, y+1/2, -z+1/2'
'-x, -y, -z'
'x, -y-1/2, z-1/2'

loop_
_atom_site_label
_atom_site_type_symbol
_atom_site_fract_x
_atom_site_fract_y
_atom_site_fract_z
_atom_site_U_iso_or_equiv
_atom_site_adp_type
_atom_site_occupancy
_atom_site_symmetry_multiplicity
_atom_site_calc_flag
_atom_site_refinement_flags
_atom_site_disorder_assembly
_atom_site_disorder_group
Mo1 Mo 0.24800(8) 0.60657(10) 0.22895(6) 0.1130(5) Uani 1 1 d . A .
Mo2 Mo 0.25064(6) 0.49530(6) 0.35960(6) 0.0822(3) Uani 1 1 d . A .
Mo3 Mo 0.11493(5) 0.63668(7) 0.34087(5) 0.0792(3) Uani 1 1 d . A .
Mo4 Mo 0.39335(6) 0.62659(7) 0.33564(7) 0.0957(4) Uani 1 1 d . A .
Mo5 Mo 0.26089(6) 0.65617(7) 0.45123(5) 0.0818(3) Uani 1 1 d . A .
Mo6 Mo 0.25783(7) 0.76750(7) 0.31792(7) 0.0962(4) Uani 1 1 d . A .
C1 C 0.2341(11) 0.5200(11) 0.0940(8) 0.183 Uani 1 1 d DU A 1
C2 C 0.2631(11) 0.5415(11) 0.0334(8) 0.183 Uani 1 1 d DU A 1
C3 C 0.2650(10) 0.4946(11) -0.0206(8) 0.183 Uani 1 1 d DU A 1
H3 H 0.2949 0.5070 -0.0575 0.220 Uiso 1 1 calc R A 1
C4 C 0.2187(10) 0.4265(9) -0.0163(7) 0.183 Uani 1 1 d DU A 1
C5 C 0.1846(10) 0.4017(11) 0.0414(8) 0.183 Uani 1 1 d DU A 1
H5 H 0.1582 0.3529 0.0434 0.220 Uiso 1 1 calc R A 1
C6 C 0.1899(11) 0.4491(11) 0.0954(8) 0.183 Uani 1 1 d DU A 1
H6 H 0.1638 0.4344 0.1338 0.220 Uiso 1 1 calc R A 1
C7 C 0.3175(8) 0.6127(13) 0.0386(9) 0.183 Uani 1 1 d U A 1
H7A H 0.3388 0.6246 -0.0041 0.274 Uiso 1 1 calc R A 1
H7B H 0.3609 0.6013 0.0690 0.274 Uiso 1 1 calc RD A 1
H7C H 0.2878 0.6578 0.0542 0.274 Uiso 1 1 calc R A 1
N2 N 0.2228(8) 0.3676(8) -0.0664(5) 0.183 Uani 1 1 d DU A 1
O19 O 0.1655(7) 0.3149(7) -0.0664(5) 0.183 Uani 1 1 d DU A 1
O20 O 0.2434(7) 0.3929(7) -0.1241(5) 0.183 Uani 1 1 d DU A 1
C8 C 0.4453(11) 0.1592(11) -0.1053(7) 0.166(7) Uani 1 1 d DU . .
H8A H 0.3913 0.1807 -0.1094 0.199 Uiso 1 1 calc RD . .
H8B H 0.4406 0.1016 -0.1070 0.199 Uiso 1 1 calc R . .
C9 C 0.4769(12) 0.1807(14) -0.0392(9) 0.222(7) Uani 1 1 d DU . .
H9A H 0.4808 0.2384 -0.0360 0.266 Uiso 1 1 calc R . .
H9B H 0.5306 0.1590 -0.0337 0.266 Uiso 1 1 calc R . .
C10 C 0.4236(13) 0.1493(14) 0.0174(9) 0.225 Uani 1 1 d DU . .
H10A H 0.4200 0.0917 0.0144 0.270 Uiso 1 1 calc R . .
H10B H 0.4489 0.1625 0.0595 0.270 Uiso 1 1 calc R . .
C11 C 0.3407(10) 0.1839(12) 0.0149(8) 0.225 Uani 1 1 d DU . .
H11A H 0.3044 0.1484 0.0366 0.337 Uiso 1 1 calc RD . .
H11B H 0.3238 0.1909 -0.0303 0.337 Uiso 1 1 calc RD . .
H11C H 0.3408 0.2347 0.0369 0.337 Uiso 1 1 calc RD . .
C12 C 0.5767(9) 0.1553(11) -0.1626(10) 0.155(7) Uani 1 1 d D . .
H12A H 0.6067 0.1806 -0.1974 0.186 Uiso 1 1 calc R . .
H12B H 0.6013 0.1706 -0.1207 0.186 Uiso 1 1 calc R . .
C13 C 0.5819(10) 0.0682(12) -0.1701(12) 0.187(10) Uani 1 1 d D . .
H13A H 0.5598 0.0528 -0.2129 0.224 Uiso 1 1 calc R . .
H13B H 0.5504 0.0425 -0.1363 0.224 Uiso 1 1 calc R . .
C14 C 0.6686(11) 0.0403(14) -0.1641(12) 0.180(9) Uani 1 1 d D . .
H14A H 0.7021 0.0760 -0.1895 0.217 Uiso 1 1 calc R . .
H14B H 0.6860 0.0438 -0.1182 0.217 Uiso 1 1 calc R . .
C15 C 0.6805(13) -0.0403(15) -0.1870(14) 0.222(12) Uani 1 1 d D . .
H15A H 0.6891 -0.0749 -0.1497 0.334 Uiso 1 1 calc R . .
H15B H 0.7265 -0.0421 -0.2149 0.334 Uiso 1 1 calc R . .
H15C H 0.6338 -0.0575 -0.2116 0.334 Uiso 1 1 calc RD . .
C16 C 0.4333(10) 0.1542(12) -0.2192(8) 0.154(6) Uani 1 1 d DU . .
H16A H 0.4300 0.0966 -0.2156 0.185 Uiso 1 1 calc R . .
H16B H 0.3802 0.1756 -0.2114 0.185 Uiso 1 1 calc R . .
C17 C 0.4561(14) 0.1745(14) -0.2856(9) 0.205(8) Uani 1 1 d DU . .
H17A H 0.5115 0.1596 -0.2931 0.246 Uiso 1 1 calc R . .
H17B H 0.4502 0.2313 -0.2933 0.246 Uiso 1 1 calc R . .
C18 C 0.3987(14) 0.1266(17) -0.3318(9) 0.235(10) Uani 1 1 d DU . .
H18A H 0.3913 0.0729 -0.3151 0.282 Uiso 1 1 calc R . .
H18B H 0.3466 0.1525 -0.3350 0.282 Uiso 1 1 calc R . .
C19 C 0.4363(12) 0.1249(11) -0.3952(9) 0.234 Uani 1 1 d DU . .
H19A H 0.4908 0.1069 -0.3900 0.351 Uiso 1 1 calc RD . .
H19B H 0.4359 0.1776 -0.4140 0.351 Uiso 1 1 calc R . .
H19C H 0.4075 0.0891 -0.4241 0.351 Uiso 1 1 calc R . .
C20 C 0.5026(11) 0.2746(10) -0.1589(8) 0.171 Uani 1 1 d D . .
H20A H 0.5217 0.2873 -0.1146 0.205 Uiso 1 1 calc R . .
H20B H 0.5429 0.2920 -0.1898 0.205 Uiso 1 1 calc R . .
C21 C 0.4264(11) 0.3178(11) -0.1727(8) 0.171 Uani 1 1 d D . .
H21A H 0.3841 0.2948 -0.1465 0.205 Uiso 1 1 calc R . .
H21B H 0.4115 0.3113 -0.2190 0.205 Uiso 1 1 calc R . .
C22 C 0.4342(12) 0.4088(11) -0.1565(7) 0.171 Uani 1 1 d D . .
H22A H 0.4781 0.4309 -0.1814 0.205 Uiso 1 1 calc R . .
H22B H 0.3853 0.4357 -0.1708 0.205 Uiso 1 1 calc R . .
C23 C 0.4481(8) 0.4246(9) -0.0877(6) 0.171 Uani 1 1 d D . .
H23A H 0.4539 0.4810 -0.0810 0.257 Uiso 1 1 calc R . .
H23B H 0.4963 0.3979 -0.0731 0.257 Uiso 1 1 calc R . .
H23C H 0.4035 0.4054 -0.0629 0.257 Uiso 1 1 calc R . .
C24 C 0.9674(7) 0.4315(7) 0.3906(5) 0.083(3) Uani 1 1 d D . .
H24A H 0.9871 0.4109 0.4326 0.100 Uiso 1 1 calc R . .
H24B H 1.0064 0.4701 0.3755 0.100 Uiso 1 1 calc R . .
C25 C 0.8918(7) 0.4742(7) 0.4025(6) 0.092(4) Uani 1 1 d D . .
H25A H 0.8504 0.4363 0.4142 0.111 Uiso 1 1 calc R . .
H25B H 0.8745 0.5016 0.3625 0.111 Uiso 1 1 calc R . .
C26 C 0.9037(9) 0.5345(8) 0.4582(6) 0.107(4) Uani 1 1 d D . .
H26A H 0.9064 0.5057 0.4998 0.128 Uiso 1 1 calc R . .
H26B H 0.9550 0.5607 0.4526 0.128 Uiso 1 1 calc R . .
C27 C 0.8427(11) 0.5945(9) 0.4628(7) 0.154(8) Uani 1 1 d D . .
H27A H 0.8653 0.6419 0.4822 0.231 Uiso 1 1 calc R . .
H27B H 0.8000 0.5753 0.4897 0.231 Uiso 1 1 calc R . .
H27C H 0.8219 0.6066 0.4194 0.231 Uiso 1 1 calc R . .
C28 C 0.9176(7) 0.2922(7) 0.3685(5) 0.083(3) Uani 1 1 d D . .
H28A H 0.8631 0.3099 0.3762 0.100 Uiso 1 1 calc R . .
H28B H 0.9149 0.2511 0.3348 0.100 Uiso 1 1 calc R . .
C29 C 0.9500(8) 0.2559(8) 0.4305(6) 0.098(4) Uani 1 1 d D . .
H29A H 0.9484 0.2951 0.4657 0.117 Uiso 1 1 calc R . .
H29B H 1.0056 0.2410 0.4244 0.117 Uiso 1 1 calc R . .
C30 C 0.9031(9) 0.1832(8) 0.4507(7) 0.115(5) Uani 1 1 d D . .
H30A H 0.8473 0.1981 0.4558 0.138 Uiso 1 1 calc R . .
H30B H 0.9054 0.1439 0.4156 0.138 Uiso 1 1 calc R . .
C31 C 0.9322(11) 0.1464(10) 0.5122(7) 0.144(6) Uani 1 1 d D . .
H31A H 0.9848 0.1247 0.5058 0.216 Uiso 1 1 calc R . .
H31B H 0.8963 0.1044 0.5246 0.216 Uiso 1 1 calc R . .
H31C H 0.9346 0.1859 0.5465 0.216 Uiso 1 1 calc R . .
C32 C 1.0525(7) 0.3388(8) 0.3289(6) 0.092(4) Uani 1 1 d D . .
H32A H 1.0809 0.3853 0.3131 0.110 Uiso 1 1 calc R . .
H32B H 1.0772 0.3233 0.3707 0.110 Uiso 1 1 calc R . .
C33 C 1.0636(8) 0.2724(9) 0.2807(8) 0.117(5) Uani 1 1 d D . .
H33A H 1.0363 0.2850 0.2392 0.140 Uiso 1 1 calc R . .
H33B H 1.0410 0.2234 0.2979 0.140 Uiso 1 1 calc R . .
C34 C 1.1536(10) 0.2621(13) 0.2697(11) 0.178(9) Uani 1 1 d D . .
H34A H 1.1756 0.3139 0.2588 0.214 Uiso 1 1 calc R . .
H34B H 1.1782 0.2456 0.3113 0.214 Uiso 1 1 calc R . .
C35 C 1.1772(14) 0.2078(16) 0.2209(12) 0.247(14) Uani 1 1 d D . .
H35A H 1.1477 0.1589 0.2255 0.371 Uiso 1 1 calc R . .
H35B H 1.2336 0.1972 0.2258 0.371 Uiso 1 1 calc R . .
H35C H 1.1664 0.2302 0.1780 0.371 Uiso 1 1 calc R . .
C36 C 0.9241(7) 0.3892(7) 0.2768(5) 0.082(3) Uani 1 1 d D . .
H36A H 0.9205 0.3436 0.2474 0.099 Uiso 1 1 calc R . .
H36B H 0.8698 0.4058 0.2864 0.099 Uiso 1 1 calc R . .
C37 C 0.9649(8) 0.4553(8) 0.2416(6) 0.102(4) Uani 1 1 d D . .
H37A H 1.0195 0.4396 0.2320 0.123 Uiso 1 1 calc R . .
H37B H 0.9673 0.5020 0.2700 0.123 Uiso 1 1 calc R . .
C38 C 0.9209(10) 0.4764(10) 0.1778(7) 0.142(7) Uani 1 1 d D . .
H38A H 0.9137 0.4284 0.1515 0.170 Uiso 1 1 calc R . .
H38B H 0.8681 0.4970 0.1879 0.170 Uiso 1 1 calc R . .
C39 C 0.9646(12) 0.5361(10) 0.1390(8) 0.155(7) Uani 1 1 d D . .
H39A H 1.0092 0.5110 0.1180 0.233 Uiso 1 1 calc R . .
H39B H 0.9839 0.5777 0.1678 0.233 Uiso 1 1 calc R . .
H39C H 0.9292 0.5585 0.1060 0.233 Uiso 1 1 calc R . .
N1 N 0.2462(9) 0.5788(11) 0.1474(6) 0.162(6) Uani 1 1 d . . .
N3 N 0.4910(7) 0.1853(8) -0.1651(7) 0.139(4) Uani 1 1 d DU . .
N4 N 0.9652(5) 0.3626(6) 0.3414(4) 0.079(2) Uani 1 1 d . . .
O1 O 0.1342(5) 0.6103(6) 0.2513(4) 0.108(3) Uani 1 1 d . . .
O2 O 0.2493(5) 0.7173(7) 0.2315(4) 0.126(4) Uani 1 1 d . . .
O3 O 0.2485(5) 0.4979(6) 0.2687(5) 0.106(3) Uani 1 1 d . . .
O4 O 0.3631(5) 0.6061(7) 0.2468(5) 0.122(3) Uani 1 1 d . . .
O5 O 0.3655(4) 0.5186(5) 0.3545(4) 0.088(2) Uani 1 1 d . . .
O6 O 0.2513(6) 0.3977(5) 0.3775(5) 0.116(3) Uani 1 1 d . . .
O7 O 0.2596(4) 0.5447(4) 0.4459(4) 0.082(2) Uani 1 1 d . . .
O8 O 0.1401(4) 0.5249(5) 0.3595(4) 0.085(2) Uani 1 1 d . . .
O9 O 0.0142(4) 0.6381(6) 0.3440(5) 0.111(3) Uani 1 1 d . . .
O10 O 0.1427(4) 0.7437(5) 0.3231(4) 0.089(2) Uani 1 1 d . . .
O11 O 0.1480(4) 0.6552(5) 0.4309(4) 0.081(2) Uani 1 1 d . . .
O12 O 0.4949(5) 0.6258(6) 0.3332(6) 0.133(4) Uani 1 1 d . . .
O13 O 0.3714(4) 0.6519(5) 0.4248(4) 0.095(3) Uani 1 1 d . . .
O14 O 0.3678(5) 0.7389(5) 0.3182(5) 0.113(3) Uani 1 1 d . . .
O15 O 0.2661(6) 0.6756(6) 0.5323(5) 0.123(3) Uani 1 1 d . . .
O16 O 0.2608(5) 0.7624(5) 0.4103(5) 0.098(3) Uani 1 1 d . . .
O17 O 0.2574(6) 0.8654(6) 0.3027(7) 0.146(4) Uani 1 1 d . . .
O18 O 0.2538(4) 0.6313(4) 0.3362(3) 0.0660(17) Uani 1 1 d . . .

loop_
_atom_site_aniso_label
_atom_site_aniso_U_11
_atom_site_aniso_U_22
_atom_site_aniso_U_33
_atom_site_aniso_U_23
_atom_site_aniso_U_13
_atom_site_aniso_U_12
Mo1 0.1124(10) 0.1554(13) 0.0715(7) 0.0068(8) 0.0130(7) 0.0283(9)
Mo2 0.0679(6) 0.0726(6) 0.1062(8) 0.0033(6) 0.0020(5) -0.0009(5)
Mo3 0.0504(5) 0.0937(7) 0.0935(7) 0.0167(6) 0.0024(5) 0.0010(5)
Mo4 0.0516(5) 0.1003(8) 0.1356(11) 0.0248(7) 0.0159(6) 0.0029(5)
Mo5 0.0806(7) 0.0866(7) 0.0779(7) 0.0026(5) -0.0060(5) 0.0046(5)
Mo6 0.0714(6) 0.0841(7) 0.1336(10) 0.0430(7) 0.0160(6) 0.0036(5)
C1 0.178 0.234 0.135 -0.088 -0.060 0.097
C2 0.178 0.234 0.135 -0.088 -0.060 0.097
C3 0.178 0.234 0.135 -0.088 -0.060 0.097
C4 0.178 0.234 0.135 -0.088 -0.060 0.097
C5 0.178 0.234 0.135 -0.088 -0.060 0.097
C6 0.178 0.234 0.135 -0.088 -0.060 0.097
C7 0.178 0.234 0.135 -0.088 -0.060 0.097
N2 0.178 0.234 0.135 -0.088 -0.060 0.097
O19 0.178 0.234 0.135 -0.088 -0.060 0.097
O20 0.178 0.234 0.135 -0.088 -0.060 0.097
C8 0.172(15) 0.155(14) 0.168(8) 0.044(13) -0.009(11) -0.074(12)
C9 0.265(13) 0.216(18) 0.182(9) 0.073(14) -0.062(10) -0.100(15)
C10 0.265 0.236 0.171 0.063 -0.065 -0.094
C11 0.265 0.236 0.171 0.063 -0.065 -0.094
C12 0.111(14) 0.19(2) 0.168(18) 0.048(16) 0.012(12) -0.036(14)
C13 0.102(14) 0.20(2) 0.25(3) 0.07(2) -0.026(15) -0.017(15)
C14 0.127(17) 0.24(3) 0.17(2) -0.01(2) -0.009(15) -0.013(19)
C15 0.140(19) 0.28(4) 0.25(3) -0.01(3) 0.022(19) 0.00(2)
C16 0.117(12) 0.166(15) 0.179(11) 0.054(12) 0.007(10) -0.019(11)
C17 0.185(18) 0.24(2) 0.193(9) 0.066(12) 0.020(13) -0.048(16)
C18 0.22(2) 0.31(3) 0.176(11) 0.064(16) -0.002(11) -0.064(19)
C19 0.192 0.323 0.185 0.059 -0.021 -0.072
C20 0.184 0.247 0.081 -0.013 -0.003 0.074
C21 0.184 0.247 0.081 -0.013 -0.003 0.074
C22 0.184 0.247 0.081 -0.013 -0.003 0.074
C23 0.184 0.247 0.081 -0.013 -0.003 0.074
C24 0.094(8) 0.089(8) 0.067(7) -0.014(6) -0.004(6) -0.029(7)
C25 0.100(9) 0.095(9) 0.082(8) -0.016(7) 0.003(7) -0.009(7)
C26 0.133(12) 0.104(11) 0.083(9) -0.024(8) 0.011(8) -0.010(9)
C27 0.26(2) 0.106(12) 0.094(11) -0.005(10) 0.019(13) 0.000(15)
C28 0.086(8) 0.076(7) 0.087(8) -0.009(6) 0.006(6) -0.024(6)
C29 0.099(9) 0.102(10) 0.092(9) 0.005(8) 0.006(7) -0.013(8)
C30 0.135(13) 0.090(10) 0.120(12) 0.006(9) 0.021(10) -0.002(9)
C31 0.188(18) 0.123(13) 0.120(13) 0.036(11) 0.005(12) 0.005(12)
C32 0.082(8) 0.104(10) 0.089(8) 0.000(7) 0.004(7) -0.010(7)
C33 0.100(11) 0.120(12) 0.131(13) -0.023(10) 0.013(9) 0.006(9)
C34 0.157(18) 0.161(19) 0.22(2) -0.070(17) 0.020(16) 0.024(15)
C35 0.21(3) 0.25(3) 0.29(3) -0.12(3) 0.02(2) 0.00(2)
C36 0.094(8) 0.086(8) 0.067(7) -0.013(6) -0.007(6) -0.015(7)
C37 0.122(11) 0.092(9) 0.093(9) 0.000(8) 0.000(8) -0.021(8)
C38 0.188(18) 0.141(15) 0.095(11) 0.026(10) -0.008(11) -0.053(13)
C39 0.22(2) 0.130(15) 0.116(13) 0.027(11) -0.013(13) -0.031(14)
N1 0.168(13) 0.236(18) 0.081(8) -0.026(10) -0.002(8) 0.055(13)
N3 0.102(9) 0.108(9) 0.208(9) 0.001(9) 0.040(8) -0.031(7)
N4 0.078(6) 0.085(6) 0.074(6) -0.011(5) -0.001(5) -0.017(5)
O1 0.093(6) 0.149(8) 0.082(6) 0.001(6) -0.018(5) 0.007(6)
O2 0.072(5) 0.207(11) 0.101(7) 0.081(7) 0.025(5) 0.031(6)
O3 0.093(6) 0.106(7) 0.118(7) -0.017(6) -0.003(5) 0.009(5)
O4 0.088(6) 0.159(9) 0.119(7) 0.026(7) 0.048(5) 0.030(6)
O5 0.061(4) 0.085(5) 0.118(6) 0.002(5) 0.006(4) 0.014(4)
O6 0.118(7) 0.072(5) 0.157(9) 0.003(6) 0.006(6) -0.007(5)
O7 0.077(5) 0.077(5) 0.092(5) 0.025(4) 0.001(4) 0.005(4)
O8 0.059(4) 0.087(5) 0.111(6) 0.005(5) 0.002(4) -0.013(4)
O9 0.053(4) 0.137(8) 0.143(8) 0.024(6) -0.001(5) 0.009(5)
O10 0.066(4) 0.094(6) 0.106(6) 0.025(5) 0.005(4) 0.020(4)
O11 0.066(4) 0.087(5) 0.091(5) 0.011(4) 0.019(4) 0.011(4)
O12 0.053(5) 0.131(8) 0.216(11) 0.037(8) 0.022(6) 0.005(5)
O13 0.065(5) 0.085(5) 0.133(7) 0.006(5) -0.024(5) -0.007(4)
O14 0.064(5) 0.107(7) 0.168(9) 0.044(6) 0.020(5) -0.014(5)
O15 0.132(8) 0.124(8) 0.113(7) -0.014(6) -0.012(6) 0.020(6)
O16 0.088(6) 0.076(5) 0.130(7) -0.010(5) -0.003(5) 0.001(4)
O17 0.110(8) 0.102(7) 0.227(13) 0.061(8) 0.025(8) 0.001(6)
O18 0.049(3) 0.078(4) 0.071(4) 0.014(3) 0.007(3) -0.001(3)

loop_
_atom_type_symbol
_atom_type_description
_atom_type_scat_dispersion_real
_atom_type_scat_dispersion_imag
_atom_type_scat_source
C C 0.0033 0.0016 'International Tables Vol C Tables 4.2.6.8 and 6.1.1.4'
H H 0.0000 0.0000 'International Tables Vol C Tables 4.2.6.8 and 6.1.1.4'
N N 0.0061 0.0033 'International Tables Vol C Tables 4.2.6.8 and 6.1.1.4'
O O 0.0106 0.0060 'International Tables Vol C Tables 4.2.6.8 and 6.1.1.4'
Mo Mo -1.6832 0.6857 'International Tables Vol C Tables 4.2.6.8 and 6.1.1.4'

loop_
_geom_angle_atom_site_label_1
_geom_angle_atom_site_label_2
_geom_angle_atom_site_label_3
_geom_angle
_geom_angle_site_symmetry_1
_geom_angle_site_symmetry_3
_geom_angle_publ_flag
N1 Mo1 O2 107.3(7) . . ?
N1 Mo1 O4 100.3(6) . . ?
O2 Mo1 O4 89.3(4) . . ?
N1 Mo1 O1 103.3(6) . . ?
O2 Mo1 O1 88.4(4) . . ?
O4 Mo1 O1 155.9(4) . . ?
N1 Mo1 O3 98.1(7) . . ?
O2 Mo1 O3 154.6(4) . . ?
O4 Mo1 O3 85.7(4) . . ?
O1 Mo1 O3 86.2(4) . . ?
N1 Mo1 O18 174.9(6) . . ?
O2 Mo1 O18 77.6(3) . . ?
O4 Mo1 O18 78.0(3) . . ?
O1 Mo1 O18 78.0(3) . . ?
O3 Mo1 O18 77.0(3) . . ?
O6 Mo2 O3 103.8(5) . . ?
O6 Mo2 O8 104.9(4) . . ?
O3 Mo2 O8 89.5(4) . . ?
O6 Mo2 O7 102.8(4) . . ?
O3 Mo2 O7 153.1(4) . . ?
O8 Mo2 O7 87.1(3) . . ?
O6 Mo2 O5 101.8(4) . . ?
O3 Mo2 O5 86.7(4) . . ?
O8 Mo2 O5 153.2(3) . . ?
O7 Mo2 O5 84.4(3) . . ?
O6 Mo2 O18 178.2(4) . . ?
O3 Mo2 O18 76.9(3) . . ?
O8 Mo2 O18 76.7(3) . . ?
O7 Mo2 O18 76.3(3) . . ?
O5 Mo2 O18 76.6(3) . . ?
O9 Mo3 O10 104.0(4) . . ?
O9 Mo3 O1 103.0(4) . . ?
O10 Mo3 O1 89.6(4) . . ?
O9 Mo3 O11 103.4(4) . . ?
O10 Mo3 O11 87.7(3) . . ?
O1 Mo3 O11 153.3(3) . . ?
O9 Mo3 O8 102.5(4) . . ?
O10 Mo3 O8 153.4(3) . . ?
O1 Mo3 O8 85.5(4) . . ?
O11 Mo3 O8 85.1(3) . . ?
O9 Mo3 O18 178.6(4) . . ?
O10 Mo3 O18 77.3(3) . . ?
O1 Mo3 O18 76.4(3) . . ?
O11 Mo3 O18 77.1(3) . . ?
O8 Mo3 O18 76.1(3) . . ?
O12 Mo4 O4 102.7(5) . . ?
O12 Mo4 O13 103.8(5) . . ?
O4 Mo4 O13 153.3(3) . . ?
O12 Mo4 O5 104.2(4) . . ?
O4 Mo4 O5 87.5(4) . . ?
O13 Mo4 O5 88.3(4) . . ?
O12 Mo4 O14 102.5(4) . . ?
O4 Mo4 O14 87.1(4) . . ?
O13 Mo4 O14 85.0(4) . . ?
O5 Mo4 O14 153.3(3) . . ?
O12 Mo4 O18 177.9(4) . . ?
O4 Mo4 O18 76.2(3) . . ?
O13 Mo4 O18 77.2(3) . . ?
O5 Mo4 O18 77.6(3) . . ?
O14 Mo4 O18 75.8(3) . . ?
O15 Mo5 O7 104.5(4) . . ?
O15 Mo5 O11 104.2(4) . . ?
O7 Mo5 O11 88.2(3) . . ?
O15 Mo5 O13 104.3(4) . . ?
O7 Mo5 O13 87.5(3) . . ?
O11 Mo5 O13 151.4(3) . . ?
O15 Mo5 O16 103.7(5) . . ?
O7 Mo5 O16 151.8(4) . . ?
O11 Mo5 O16 85.6(3) . . ?
O13 Mo5 O16 84.8(3) . . ?
O15 Mo5 O18 178.9(4) . . ?
O7 Mo5 O18 76.6(3) . . ?
O11 Mo5 O18 75.9(3) . . ?
O13 Mo5 O18 75.6(3) . . ?
O16 Mo5 O18 75.2(3) . . ?
O17 Mo6 O16 103.3(5) . . ?
O17 Mo6 O14 104.5(4) . . ?
O16 Mo6 O14 88.7(4) . . ?
O17 Mo6 O2 105.0(6) . . ?
O16 Mo6 O2 151.6(4) . . ?
O14 Mo6 O2 87.0(4) . . ?
O17 Mo6 O10 102.0(4) . . ?
O16 Mo6 O10 86.9(3) . . ?
O14 Mo6 O10 153.4(4) . . ?
O2 Mo6 O10 84.5(4) . . ?
O17 Mo6 O18 177.6(5) . . ?
O16 Mo6 O18 78.2(3) . . ?
O14 Mo6 O18 77.3(3) . . ?
O2 Mo6 O18 73.4(3) . . ?
O10 Mo6 O18 76.1(3) . . ?
C2 C1 C6 115.8(13) . . ?
C2 C1 N1 115.7(16) . . ?
C6 C1 N1 128.2(16) . . ?
C3 C2 C1 125.8(15) . . ?
C3 C2 C7 119.8(17) . . ?
C1 C2 C7 111.6(14) . . ?
C2 C3 C4 114.2(13) . . ?
C2 C3 H3 122.9 . . ?
C4 C3 H3 122.9 . . ?
C5 C4 C3 122.9(12) . . ?
C5 C4 N2 115.1(12) . . ?
C3 C4 N2 119.8(12) . . ?
C6 C5 C4 119.2(14) . . ?
C6 C5 H5 120.4 . . ?
C4 C5 H5 120.4 . . ?
C5 C6 C1 120.6(14) . . ?
C5 C6 H6 119.7 . . ?
C1 C6 H6 119.7 . . ?
C2 C7 H7A 109.5 . . ?
C2 C7 H7B 109.5 . . ?
H7A C7 H7B 109.5 . . ?
C2 C7 H7C 109.5 . . ?
H7A C7 H7C 109.5 . . ?
H7B C7 H7C 109.5 . . ?
O20 N2 O19 115.3(9) . . ?
O20 N2 C4 115.8(11) . . ?
O19 N2 C4 115.3(11) . . ?
C9 C8 N3 118.8(14) . . ?
C9 C8 H8A 107.6 . . ?
N3 C8 H8A 107.6 . . ?
C9 C8 H8B 107.6 . . ?
N3 C8 H8B 107.6 . . ?
H8A C8 H8B 107.1 . . ?
C8 C9 C10 112.8(14) . . ?
C8 C9 H9A 109.0 . . ?
C10 C9 H9A 109.0 . . ?
C8 C9 H9B 109.0 . . ?
C10 C9 H9B 109.0 . . ?
H9A C9 H9B 107.8 . . ?
C11 C10 C9 112.5(15) . . ?
C11 C10 H10A 109.1 . . ?
C9 C10 H10A 109.1 . . ?
C11 C10 H10B 109.1 . . ?
C9 C10 H10B 109.1 . . ?
H10A C10 H10B 107.8 . . ?
C10 C11 H11A 109.5 . . ?
C10 C11 H11B 109.5 . . ?
H11A C11 H11B 109.5 . . ?
C10 C11 H11C 109.5 . . ?
H11A C11 H11C 109.5 . . ?
H11B C11 H11C 109.5 . . ?
C13 C12 N3 112.6(14) . . ?
C13 C12 H12A 109.1 . . ?
N3 C12 H12A 109.1 . . ?
C13 C12 H12B 109.1 . . ?
N3 C12 H12B 109.1 . . ?
H12A C12 H12B 107.8 . . ?
C12 C13 C14 110.8(15) . . ?
C12 C13 H13A 109.5 . . ?
C14 C13 H13A 109.5 . . ?
C12 C13 H13B 109.5 . . ?
C14 C13 H13B 109.5 . . ?
H13A C13 H13B 108.1 . . ?
C15 C14 C13 113.5(17) . . ?
C15 C14 H14A 108.9 . . ?
C13 C14 H14A 108.9 . . ?
C15 C14 H14B 108.9 . . ?
C13 C14 H14B 108.9 . . ?
H14A C14 H14B 107.7 . . ?
C14 C15 H15A 109.5 . . ?
C14 C15 H15B 109.5 . . ?
H15A C15 H15B 109.5 . . ?
C14 C15 H15C 109.5 . . ?
H15A C15 H15C 109.5 . . ?
H15B C15 H15C 109.5 . . ?
C17 C16 N3 114.3(14) . . ?
C17 C16 H16A 108.7 . . ?
N3 C16 H16A 108.7 . . ?
C17 C16 H16B 108.7 . . ?
N3 C16 H16B 108.7 . . ?
H16A C16 H16B 107.6 . . ?
C16 C17 C18 105.7(14) . . ?
C16 C17 H17A 110.6 . . ?
C18 C17 H17A 110.6 . . ?
C16 C17 H17B 110.6 . . ?
C18 C17 H17B 110.6 . . ?
H17A C17 H17B 108.7 . . ?
C19 C18 C17 105.9(15) . . ?
C19 C18 H18A 110.6 . . ?
C17 C18 H18A 110.6 . . ?
C19 C18 H18B 110.6 . . ?
C17 C18 H18B 110.6 . . ?
H18A C18 H18B 108.7 . . ?
C18 C19 H19A 109.5 . . ?
C18 C19 H19B 109.5 . . ?
H19A C19 H19B 109.5 . . ?
C18 C19 H19C 109.5 . . ?
H19A C19 H19C 109.5 . . ?
H19B C19 H19C 109.5 . . ?
C21 C20 N3 111.1(15) . . ?
C21 C20 H20A 109.4 . . ?
N3 C20 H20A 109.4 . . ?
C21 C20 H20B 109.4 . . ?
N3 C20 H20B 109.4 . . ?
H20A C20 H20B 108.0 . . ?
C20 C21 C22 111.6(14) . . ?
C20 C21 H21A 109.3 . . ?
C22 C21 H21A 109.3 . . ?
C20 C21 H21B 109.3 . . ?
C22 C21 H21B 109.3 . . ?
H21A C21 H21B 108.0 . . ?
C23 C22 C21 113.3(13) . . ?
C23 C22 H22A 108.9 . . ?
C21 C22 H22A 108.9 . . ?
C23 C22 H22B 108.9 . . ?
C21 C22 H22B 108.9 . . ?
H22A C22 H22B 107.7 . . ?
C22 C23 H23A 109.5 . . ?
C22 C23 H23B 109.5 . . ?
H23A C23 H23B 109.5 . . ?
C22 C23 H23C 109.5 . . ?
H23A C23 H23C 109.5 . . ?
H23B C23 H23C 109.5 . . ?
C25 C24 N4 117.7(9) . . ?
C25 C24 H24A 107.9 . . ?
N4 C24 H24A 107.9 . . ?
C25 C24 H24B 107.9 . . ?
N4 C24 H24B 107.9 . . ?
H24A C24 H24B 107.2 . . ?
C24 C25 C26 110.1(10) . . ?
C24 C25 H25A 109.6 . . ?
C26 C25 H25A 109.6 . . ?
C24 C25 H25B 109.6 . . ?
C26 C25 H25B 109.6 . . ?
H25A C25 H25B 108.2 . . ?
C27 C26 C25 115.5(12) . . ?
C27 C26 H26A 108.4 . . ?
C25 C26 H26A 108.4 . . ?
C27 C26 H26B 108.4 . . ?
C25 C26 H26B 108.4 . . ?
H26A C26 H26B 107.5 . . ?
C26 C27 H27A 109.5 . . ?
C26 C27 H27B 109.5 . . ?
H27A C27 H27B 109.5 . . ?
C26 C27 H27C 109.5 . . ?
H27A C27 H27C 109.5 . . ?
H27B C27 H27C 109.5 . . ?
C29 C28 N4 115.9(9) . . ?
C29 C28 H28A 108.3 . . ?
N4 C28 H28A 108.3 . . ?
C29 C28 H28B 108.3 . . ?
N4 C28 H28B 108.3 . . ?
H28A C28 H28B 107.4 . . ?
C28 C29 C30 112.2(10) . . ?
C28 C29 H29A 109.2 . . ?
C30 C29 H29A 109.2 . . ?
C28 C29 H29B 109.2 . . ?
C30 C29 H29B 109.2 . . ?
H29A C29 H29B 107.9 . . ?
C31 C30 C29 113.9(12) . . ?
C31 C30 H30A 108.8 . . ?
C29 C30 H30A 108.8 . . ?
C31 C30 H30B 108.8 . . ?
C29 C30 H30B 108.8 . . ?
H30A C30 H30B 107.7 . . ?
C30 C31 H31A 109.5 . . ?
C30 C31 H31B 109.5 . . ?
H31A C31 H31B 109.5 . . ?
C30 C31 H31C 109.5 . . ?
H31A C31 H31C 109.5 . . ?
H31B C31 H31C 109.5 . . ?
C33 C32 N4 115.5(10) . . ?
C33 C32 H32A 108.4 . . ?
N4 C32 H32A 108.4 . . ?
C33 C32 H32B 108.4 . . ?
N4 C32 H32B 108.4 . . ?
H32A C32 H32B 107.5 . . ?
C32 C33 C34 108.2(11) . . ?
C32 C33 H33A 110.1 . . ?
C34 C33 H33A 110.1 . . ?
C32 C33 H33B 110.1 . . ?
C34 C33 H33B 110.1 . . ?
H33A C33 H33B 108.4 . . ?
C35 C34 C33 117.6(16) . . ?
C35 C34 H34A 107.9 . . ?
C33 C34 H34A 107.9 . . ?
C35 C34 H34B 107.9 . . ?
C33 C34 H34B 107.9 . . ?
H34A C34 H34B 107.2 . . ?
C34 C35 H35A 109.5 . . ?
C34 C35 H35B 109.5 . . ?
H35A C35 H35B 109.5 . . ?
C34 C35 H35C 109.5 . . ?
H35A C35 H35C 109.5 . . ?
H35B C35 H35C 109.5 . . ?
C37 C36 N4 115.2(9) . . ?
C37 C36 H36A 108.5 . . ?
N4 C36 H36A 108.5 . . ?
C37 C36 H36B 108.5 . . ?
N4 C36 H36B 108.5 . . ?
H36A C36 H36B 107.5 . . ?
C36 C37 C38 111.4(10) . . ?
C36 C37 H37A 109.4 . . ?
C38 C37 H37A 109.4 . . ?
C36 C37 H37B 109.4 . . ?
C38 C37 H37B 109.4 . . ?
H37A C37 H37B 108.0 . . ?
C39 C38 C37 112.2(12) . . ?
C39 C38 H38A 109.2 . . ?
C37 C38 H38A 109.2 . . ?
C39 C38 H38B 109.2 . . ?
C37 C38 H38B 109.2 . . ?
H38A C38 H38B 107.9 . . ?
C38 C39 H39A 109.5 . . ?
C38 C39 H39B 109.5 . . ?
H39A C39 H39B 109.5 . . ?
C38 C39 H39C 109.5 . . ?
H39A C39 H39C 109.5 . . ?
H39B C39 H39C 109.5 . . ?
C1 N1 Mo1 152.5(15) . . ?
C8 N3 C20 106.6(14) . . ?
C8 N3 C12 111.4(14) . . ?
C20 N3 C12 101.9(12) . . ?
C8 N3 C16 99.0(11) . . ?
C20 N3 C16 118.2(14) . . ?
C12 N3 C16 119.3(14) . . ?
C24 N4 C28 110.9(8) . . ?
C24 N4 C36 110.1(9) . . ?
C28 N4 C36 107.8(8) . . ?
C24 N4 C32 107.1(8) . . ?
C28 N4 C32 110.9(9) . . ?
C36 N4 C32 110.2(9) . . ?
Mo3 O1 Mo1 114.2(4) . . ?
Mo1 O2 Mo6 117.3(4) . . ?
Mo2 O3 Mo1 115.2(5) . . ?
Mo4 O4 Mo1 114.9(4) . . ?
Mo4 O5 Mo2 116.2(4) . . ?
Mo5 O7 Mo2 118.6(4) . . ?
Mo2 O8 Mo3 117.0(4) . . ?
Mo3 O10 Mo6 116.5(4) . . ?
Mo5 O11 Mo3 117.9(3) . . ?
Mo4 O13 Mo5 118.3(4) . . ?
Mo6 O14 Mo4 116.8(4) . . ?
Mo6 O16 Mo5 117.6(4) . . ?
Mo1 O18 Mo6 91.7(2) . . ?
Mo1 O18 Mo3 91.3(2) . . ?
Mo6 O18 Mo3 90.0(2) . . ?
Mo1 O18 Mo4 90.9(2) . . ?
Mo6 O18 Mo4 90.1(2) . . ?
Mo3 O18 Mo4 177.9(3) . . ?
Mo1 O18 Mo2 90.9(3) . . ?
Mo6 O18 Mo2 177.4(3) . . ?
Mo3 O18 Mo2 90.2(2) . . ?
Mo4 O18 Mo2 89.6(2) . . ?
Mo1 O18 Mo5 179.2(4) . . ?
Mo6 O18 Mo5 89.0(2) . . ?
Mo3 O18 Mo5 89.1(2) . . ?
Mo4 O18 Mo5 88.7(2) . . ?
Mo2 O18 Mo5 88.4(2) . . ?

loop_
_geom_bond_atom_site_label_1
_geom_bond_atom_site_label_2
_geom_bond_distance
_geom_bond_site_symmetry_2
_geom_bond_publ_flag
Mo1 N1 1.714(12) . ?
Mo1 O2 1.857(12) . ?
Mo1 O4 1.943(9) . ?
Mo1 O1 1.956(9) . ?
Mo1 O3 1.991(10) . ?
Mo1 O18 2.210(7) . ?
Mo2 O6 1.675(9) . ?
Mo2 O3 1.841(9) . ?
Mo2 O8 1.906(7) . ?
Mo2 O7 1.938(8) . ?
Mo2 O5 1.957(7) . ?
Mo2 O18 2.330(7) . ?
Mo3 O9 1.681(7) . ?
Mo3 O10 1.889(8) . ?
Mo3 O1 1.900(9) . ?
Mo3 O11 1.919(8) . ?
Mo3 O8 1.955(8) . ?
Mo3 O18 2.318(6) . ?
Mo4 O12 1.693(8) . ?
Mo4 O4 1.890(10) . ?
Mo4 O13 1.896(9) . ?
Mo4 O5 1.908(8) . ?
Mo4 O14 1.960(9) . ?
Mo4 O18 2.326(6) . ?
Mo5 O15 1.673(10) . ?
Mo5 O7 1.871(8) . ?
Mo5 O11 1.918(7) . ?
Mo5 O13 1.928(8) . ?
Mo5 O16 1.964(9) . ?
Mo5 O18 2.368(7) . ?
Mo6 O17 1.670(10) . ?
Mo6 O16 1.872(9) . ?
Mo6 O14 1.893(8) . ?
Mo6 O2 1.944(11) . ?
Mo6 O10 1.962(7) . ?
Mo6 O18 2.313(7) . ?
C1 C2 1.375(14) . ?
C1 C6 1.399(14) . ?
C1 N1 1.475(19) . ?
C2 C3 1.348(13) . ?
C2 C7 1.50(2) . ?
C3 C4 1.381(14) . ?
C3 H3 0.9300 . ?
C4 C5 1.374(13) . ?
C4 N2 1.417(9) . ?
C5 C6 1.352(13) . ?
C5 H5 0.9300 . ?
C6 H6 0.9300 . ?
C7 H7A 0.9600 . ?
C7 H7B 0.9600 . ?
C7 H7C 0.9600 . ?
N2 O20 1.295(8) . ?
N2 O19 1.301(8) . ?
C8 C9 1.474(14) . ?
C8 N3 1.508(13) . ?
C8 H8A 0.9700 . ?
C8 H8B 0.9700 . ?
C9 C10 1.554(14) . ?
C9 H9A 0.9700 . ?
C9 H9B 0.9700 . ?
C10 C11 1.497(15) . ?
C10 H10A 0.9700 . ?
C10 H10B 0.9700 . ?
C11 H11A 0.9600 . ?
C11 H11B 0.9600 . ?
C11 H11C 0.9600 . ?
C12 C13 1.471(14) . ?
C12 N3 1.513(13) . ?
C12 H12A 0.9700 . ?
C12 H12B 0.9700 . ?
C13 C14 1.520(14) . ?
C13 H13A 0.9700 . ?
C13 H13B 0.9700 . ?
C14 C15 1.443(15) . ?
C14 H14A 0.9700 . ?
C14 H14B 0.9700 . ?
C15 H15A 0.9600 . ?
C15 H15B 0.9600 . ?
C15 H15C 0.9600 . ?
C16 C17 1.445(14) . ?
C16 N3 1.534(13) . ?
C16 H16A 0.9700 . ?
C16 H16B 0.9700 . ?
C17 C18 1.549(15) . ?
C17 H17A 0.9700 . ?
C17 H17B 0.9700 . ?
C18 C19 1.440(15) . ?
C18 H18A 0.9700 . ?
C18 H18B 0.9700 . ?
C19 H19A 0.9600 . ?
C19 H19B 0.9600 . ?
C19 H19C 0.9600 . ?
C20 C21 1.483(13) . ?
C20 N3 1.513(14) . ?
C20 H20A 0.9700 . ?
C20 H20B 0.9700 . ?
C21 C22 1.565(14) . ?
C21 H21A 0.9700 . ?
C21 H21B 0.9700 . ?
C22 C23 1.433(13) . ?
C22 H22A 0.9700 . ?
C22 H22B 0.9700 . ?
C23 H23A 0.9600 . ?
C23 H23B 0.9600 . ?
C23 H23C 0.9600 . ?
C24 C25 1.471(12) . ?
C24 N4 1.525(13) . ?
C24 H24A 0.9700 . ?
C24 H24B 0.9700 . ?
C25 C26 1.524(12) . ?
C25 H25A 0.9700 . ?
C25 H25B 0.9700 . ?
C26 C27 1.434(13) . ?
C26 H26A 0.9700 . ?
C26 H26B 0.9700 . ?
C27 H27A 0.9600 . ?
C27 H27B 0.9600 . ?
C27 H27C 0.9600 . ?
C28 C29 1.488(12) . ?
C28 N4 1.529(13) . ?
C28 H28A 0.9700 . ?
C28 H28B 0.9700 . ?
C29 C30 1.507(12) . ?
C29 H29A 0.9700 . ?
C29 H29B 0.9700 . ?
C30 C31 1.464(13) . ?
C30 H30A 0.9700 . ?
C30 H30B 0.9700 . ?
C31 H31A 0.9600 . ?
C31 H31B 0.9600 . ?
C31 H31C 0.9600 . ?
C32 C33 1.493(12) . ?
C32 N4 1.533(14) . ?
C32 H32A 0.9700 . ?
C32 H32B 0.9700 . ?
C33 C34 1.529(13) . ?
C33 H33A 0.9700 . ?
C33 H33B 0.9700 . ?
C34 C35 1.405(14) . ?
C34 H34A 0.9700 . ?
C34 H34B 0.9700 . ?
C35 H35A 0.9600 . ?
C35 H35B 0.9600 . ?
C35 H35C 0.9600 . ?
C36 C37 1.488(12) . ?
C36 N4 1.530(13) . ?
C36 H36A 0.9700 . ?
C36 H36B 0.9700 . ?
C37 C38 1.515(13) . ?
C37 H37A 0.9700 . ?
C37 H37B 0.9700 . ?
C38 C39 1.472(13) . ?
C38 H38A 0.9700 . ?
C38 H38B 0.9700 . ?
C39 H39A 0.9600 . ?
C39 H39B 0.9600 . ?
C39 H39C 0.9600 . ?
